data_4030545
loop_
_publ_author_name
'Mori-Quiroz, Luis M'
'Maleczka, Jr, Robert E'

_publ_section_title
;
 Stereoconvergent [1,2]- and [1,4]-Wittig Rearrangements of
 2-Silyl-6-aryl-5,6-dihydropyrans: A Tale of Steric vs Electronic
 Regiocontrol of Divergent Pathways.
;
_journal_issue 2
_journal_name_full 'The Journal of organic chemistry'
_journal_page_first 1163
_journal_paper_doi 10.1021/jo5026942
_journal_volume 80
_journal_year 2015
_chemical_formula_moiety 'C21 H28 O Si'
_chemical_formula_sum 'C21 H28 O Si'
_chemical_formula_weight 324.52
_chemical_name_systematic ?
_space_group_crystal_system monoclinic
_space_group_IT_number 14
_space_group_name_Hall '-P 2ybc'
_space_group_name_H-M_alt 'P 1 21/c 1'
_symmetry_space_group_name_Hall '-P 2ybc'
_symmetry_space_group_name_H-M 'P 1 21/c 1'
_atom_sites_solution_hydrogens geom
_atom_sites_solution_primary direct
_atom_sites_solution_secondary difmap
_audit_creation_date 2013-03-14
_audit_creation_method
;
  Olex2 1.2
  (compiled Dec  5 2012 16:20:19, GUI svn.r4385)
;
_cell_angle_alpha 90.00
_cell_angle_beta 92.0430(10)
_cell_angle_gamma 90.00
_cell_formula_units_Z 4
_cell_length_a 9.95030(10)
_cell_length_b 8.14580(10)
_cell_length_c 22.6084(3)
_cell_measurement_reflns_used 9965
_cell_measurement_temperature 173(2)
_cell_measurement_theta_max 68.211
_cell_measurement_theta_min 5.774
_cell_volume 1831.32(4)
_computing_cell_refinement 'APEX2 (BRUKER, V2012.10-0, 2012)'
_computing_data_collection 'COSMO (BRUKER, V1.61, 2009)'
_computing_data_reduction 'SAINT v8.27A (Bruker, 2012)'
_computing_molecular_graphics
;
O. V. Dolomanov, L. J. Bourhis, R. J. Gildea, J. A. K. Howard and H. Puschmann,
OLEX2: a complete structure solution, refinement and analysis program.
J. Appl. Cryst. (2009). 42, 339-341.
;
_computing_publication_material
;
O. V. Dolomanov, L. J. Bourhis, R. J. Gildea, J. A. K. Howard and H. Puschmann,
OLEX2: a complete structure solution, refinement and analysis program.
J. Appl. Cryst. (2009). 42, 339-341.
;
_computing_structure_refinement
;
XL, G.M. Sheldrick, Acta Cryst.
(2008). A64, 112-122
;
_computing_structure_solution
;
XS, G.M. Sheldrick, Acta Cryst.
(2008). A64, 112-122
;
_diffrn_ambient_temperature 173.01
_diffrn_detector_area_resol_mean 836.6
_diffrn_measured_fraction_theta_full 0.996
_diffrn_measured_fraction_theta_max 0.996
_diffrn_measurement_device_type 'Bruker APEX-II CCD'
_diffrn_measurement_method '\f and \w scans'
_diffrn_radiation_monochromator graphite
_diffrn_radiation_type CuK\a
_diffrn_radiation_wavelength 1.54178
_diffrn_reflns_av_R_equivalents 0.0372
_diffrn_reflns_av_unetI/netI 0.0186
_diffrn_reflns_limit_h_max 11
_diffrn_reflns_limit_h_min -11
_diffrn_reflns_limit_k_max 9
_diffrn_reflns_limit_k_min -9
_diffrn_reflns_limit_l_max 27
_diffrn_reflns_limit_l_min -27
_diffrn_reflns_number 31801
_diffrn_reflns_theta_full 68.31
_diffrn_reflns_theta_max 68.31
_diffrn_reflns_theta_min 3.91
_diffrn_source 'fine-focus sealed tube'
_diffrn_standards_number 0
_exptl_absorpt_coefficient_mu 1.131
_exptl_absorpt_correction_T_max 0.7531
_exptl_absorpt_correction_T_min 0.6739
_exptl_absorpt_correction_type multi-scan
_exptl_absorpt_process_details
;
SADABS-2012/1 (Bruker,2012) was used for absorption correction.
wR2(int) was 0.0751 before and 0.0447 after correction.
The Ratio of minimum to maximum transmission is 0.8948.
The \l/2 correction factor is 0.0015.
;
_exptl_crystal_colour colourless
_exptl_crystal_density_diffrn 1.177
_exptl_crystal_density_method 'not measured'
_exptl_crystal_description block
_exptl_crystal_F_000 704
_exptl_crystal_size_max 0.428
_exptl_crystal_size_mid 0.316
_exptl_crystal_size_min 0.191
_refine_diff_density_max 0.377
_refine_diff_density_min -0.214
_refine_diff_density_rms 0.040
_refine_ls_extinction_method none
_refine_ls_goodness_of_fit_ref 1.051
_refine_ls_hydrogen_treatment constr
_refine_ls_matrix_type full
_refine_ls_number_parameters 212
_refine_ls_number_reflns 3328
_refine_ls_number_restraints 0
_refine_ls_restrained_S_all 1.051
_refine_ls_R_factor_all 0.0354
_refine_ls_R_factor_gt 0.0329
_refine_ls_shift/su_max 0.001
_refine_ls_shift/su_mean 0.000
_refine_ls_structure_factor_coef Fsqd
_refine_ls_weighting_details 'calc w=1/[\s^2^(Fo^2^)+(0.0427P)^2^+0.8454P] where P=(Fo^2^+2Fc^2^)/3'
_refine_ls_weighting_scheme calc
_refine_ls_wR_factor_gt 0.0867
_refine_ls_wR_factor_ref 0.0887
_reflns_number_gt 3081
_reflns_number_total 3328
_reflns_threshold_expression >2sigma(I)
_cod_data_source_file jo5026942_si_002.cif
_cod_data_source_block rem113
_cod_database_code 4030545
_olex2_refinement_description
;
1. Fixed Uiso
 At 1.2 times of:
  {H20A,H20B} of C20, {H18A,H18B} of C18, H12 of C12, H14 of C14, H11 of C11,
  H10 of C10, H9 of C9, H7 of C7, H5 of C5, H4 of C4, {H3A,H3B} of C3, H2 of C2,
   {H16A,H16B} of C16, H15 of C15
 At 1.5 times of:
  {H21A,H21B,H21C} of C21, {H19A,H19B,H19C} of C19, H1 of O1, {H17A,H17B,
  H17C} of C17
2.a Ternary CH refined with riding coordinates:
 C2(H2)
2.b Secondary CH2 refined with riding coordinates:
 C3(H3A,H3B), C16(H16A,H16B), C18(H18A,H18B), C20(H20A,H20B)
2.c Aromatic/amide H refined with riding coordinates:
 C4(H4), C5(H5), C7(H7), C9(H9), C10(H10), C11(H11), C12(H12), C14(H14),
 C15(H15)
2.d Idealised Me refined as rotating group:
 C17(H17A,H17B,H17C), C19(H19A,H19B,H19C), C21(H21A,H21B,H21C)
2.e Idealised tetrahedral OH refined as rotating group:
 O1(H1)
;
_contact_crystallographer_email staples@chemistry.msu.com
_contact_crystallographer_name 'Richard Staples'

loop_
_space_group_symop_id
_space_group_symop_operation_xyz
1 'x, y, z'
2 '-x, y+1/2, -z+1/2'
3 '-x, -y, -z'
4 'x, -y-1/2, z-1/2'

loop_
_atom_site_label
_atom_site_type_symbol
_atom_site_fract_x
_atom_site_fract_y
_atom_site_fract_z
_atom_site_U_iso_or_equiv
_atom_site_adp_type
_atom_site_occupancy
_atom_site_symmetry_multiplicity
_atom_site_calc_flag
_atom_site_refinement_flags
Si1 Si 0.24745(3) 0.84087(4) 0.086363(14) 0.01809(11) Uani 1 1 d .
O1 O 0.19572(10) 0.67332(12) 0.18502(4) 0.0283(2) Uani 1 1 d .
H1 H 0.2015 0.6564 0.2217 0.042 Uiso 1 1 calc R
C1 C 0.26229(13) 0.82692(16) 0.17152(6) 0.0214(3) Uani 1 1 d .
C2 C 0.20764(13) 0.97143(17) 0.20930(6) 0.0227(3) Uani 1 1 d .
H2 H 0.1908 0.9222 0.2489 0.027 Uiso 1 1 calc R
C3 C 0.32950(14) 1.08557(18) 0.21992(6) 0.0288(3) Uani 1 1 d .
H3A H 0.3345 1.1697 0.1885 0.035 Uiso 1 1 calc R
H3B H 0.3268 1.1405 0.2589 0.035 Uiso 1 1 calc R
C4 C 0.44483(14) 0.9665(2) 0.21775(6) 0.0311(3) Uani 1 1 d .
H4 H 0.5329 0.9885 0.2333 0.037 Uiso 1 1 calc R
C5 C 0.40871(14) 0.82790(18) 0.19160(6) 0.0277(3) Uani 1 1 d .
H5 H 0.4682 0.7385 0.1860 0.033 Uiso 1 1 calc R
C6 C 0.07533(13) 1.04901(17) 0.18957(5) 0.0212(3) Uani 1 1 d .
C7 C 0.06185(13) 1.21067(17) 0.17407(6) 0.0219(3) Uani 1 1 d .
H7 H 0.1396 1.2784 0.1748 0.026 Uiso 1 1 calc R
C8 C -0.06427(13) 1.28059(17) 0.15700(5) 0.0222(3) Uani 1 1 d .
C9 C -0.07720(14) 1.44830(18) 0.14173(6) 0.0286(3) Uani 1 1 d .
H9 H 0.0000 1.5171 0.1433 0.034 Uiso 1 1 calc R
C10 C -0.19935(15) 1.5127(2) 0.12468(7) 0.0339(3) Uani 1 1 d .
H10 H -0.2065 1.6253 0.1142 0.041 Uiso 1 1 calc R
C11 C -0.31500(15) 1.4122(2) 0.12267(7) 0.0350(4) Uani 1 1 d .
H11 H -0.3996 1.4575 0.1107 0.042 Uiso 1 1 calc R
C12 C -0.30609(14) 1.25037(19) 0.13784(6) 0.0299(3) Uani 1 1 d .
H12 H -0.3849 1.1844 0.1366 0.036 Uiso 1 1 calc R
C13 C -0.18097(13) 1.17931(17) 0.15535(6) 0.0234(3) Uani 1 1 d .
C14 C -0.16592(13) 1.01230(17) 0.17215(6) 0.0252(3) Uani 1 1 d .
H14 H -0.2426 0.9427 0.1716 0.030 Uiso 1 1 calc R
C15 C -0.04314(13) 0.94994(17) 0.18911(6) 0.0244(3) Uani 1 1 d .
H15 H -0.0364 0.8382 0.2009 0.029 Uiso 1 1 calc R
C16 C 0.06832(13) 0.81290(17) 0.05948(6) 0.0244(3) Uani 1 1 d .
H16A H 0.0231 0.7394 0.0874 0.029 Uiso 1 1 calc R
H16B H 0.0226 0.9208 0.0607 0.029 Uiso 1 1 calc R
C17 C 0.04864(15) 0.7425(2) -0.00288(7) 0.0344(3) Uani 1 1 d .
H17A H 0.0951 0.8121 -0.0310 0.052 Uiso 1 1 calc R
H17B H -0.0476 0.7390 -0.0137 0.052 Uiso 1 1 calc R
H17C H 0.0858 0.6311 -0.0039 0.052 Uiso 1 1 calc R
C18 C 0.35727(14) 0.67617(17) 0.05551(7) 0.0274(3) Uani 1 1 d .
H18A H 0.3537 0.6863 0.0118 0.033 Uiso 1 1 calc R
H18B H 0.4512 0.6981 0.0692 0.033 Uiso 1 1 calc R
C19 C 0.32352(16) 0.49801(19) 0.07122(8) 0.0397(4) Uani 1 1 d .
H19A H 0.3823 0.4235 0.0500 0.060 Uiso 1 1 calc R
H19B H 0.2295 0.4751 0.0597 0.060 Uiso 1 1 calc R
H19C H 0.3372 0.4816 0.1140 0.060 Uiso 1 1 calc R
C20 C 0.31266(14) 1.04547(16) 0.06217(6) 0.0242(3) Uani 1 1 d .
H20A H 0.2567 1.1329 0.0792 0.029 Uiso 1 1 calc R
H20B H 0.4056 1.0594 0.0785 0.029 Uiso 1 1 calc R
C21 C 0.31330(15) 1.06847(19) -0.00520(6) 0.0307(3) Uani 1 1 d .
H21A H 0.3693 0.9834 -0.0225 0.046 Uiso 1 1 calc R
H21B H 0.3498 1.1770 -0.0143 0.046 Uiso 1 1 calc R
H21C H 0.2212 1.0597 -0.0218 0.046 Uiso 1 1 calc R

loop_
_atom_site_aniso_label
_atom_site_aniso_U_11
_atom_site_aniso_U_22
_atom_site_aniso_U_33
_atom_site_aniso_U_23
_atom_site_aniso_U_13
_atom_site_aniso_U_12
Si1 0.01767(19) 0.01749(19) 0.01908(19) 0.00111(13) 0.00005(13) -0.00040(12)
O1 0.0348(6) 0.0245(5) 0.0254(5) 0.0078(4) -0.0004(4) -0.0037(4)
C1 0.0213(6) 0.0219(6) 0.0209(6) 0.0043(5) -0.0007(5) -0.0006(5)
C2 0.0219(6) 0.0281(7) 0.0181(6) 0.0003(5) -0.0003(5) -0.0021(5)
C3 0.0230(7) 0.0339(8) 0.0291(7) -0.0057(6) -0.0042(5) -0.0030(6)
C4 0.0201(7) 0.0441(9) 0.0287(7) 0.0006(6) -0.0056(5) -0.0010(6)
C5 0.0229(7) 0.0357(8) 0.0241(7) 0.0050(6) -0.0039(5) 0.0053(6)
C6 0.0204(6) 0.0276(7) 0.0157(6) -0.0028(5) 0.0024(5) -0.0005(5)
C7 0.0196(6) 0.0271(7) 0.0192(6) -0.0030(5) 0.0027(5) -0.0039(5)
C8 0.0223(6) 0.0273(7) 0.0171(6) -0.0036(5) 0.0031(5) -0.0013(5)
C9 0.0283(7) 0.0282(7) 0.0293(7) -0.0003(6) 0.0026(6) -0.0013(6)
C10 0.0358(8) 0.0303(8) 0.0356(8) 0.0026(6) 0.0004(6) 0.0051(6)
C11 0.0261(7) 0.0433(9) 0.0352(8) -0.0014(7) -0.0034(6) 0.0099(6)
C12 0.0203(7) 0.0397(8) 0.0296(7) -0.0057(6) 0.0004(5) -0.0012(6)
C13 0.0223(7) 0.0305(7) 0.0175(6) -0.0056(5) 0.0028(5) -0.0008(5)
C14 0.0208(6) 0.0298(7) 0.0253(7) -0.0052(6) 0.0048(5) -0.0068(5)
C15 0.0249(7) 0.0248(7) 0.0236(7) -0.0014(5) 0.0046(5) -0.0027(5)
C16 0.0207(6) 0.0294(7) 0.0229(7) 0.0035(5) -0.0018(5) -0.0019(5)
C17 0.0309(8) 0.0397(9) 0.0319(8) -0.0068(7) -0.0081(6) -0.0002(6)
C18 0.0247(7) 0.0253(7) 0.0323(7) -0.0045(6) 0.0020(6) 0.0026(5)
C19 0.0330(8) 0.0231(7) 0.0628(11) -0.0063(7) -0.0007(7) 0.0034(6)
C20 0.0263(7) 0.0214(7) 0.0251(7) 0.0010(5) 0.0031(5) -0.0043(5)
C21 0.0342(8) 0.0313(8) 0.0269(7) 0.0054(6) 0.0050(6) -0.0051(6)

loop_
_atom_type_symbol
_atom_type_description
_atom_type_scat_dispersion_real
_atom_type_scat_dispersion_imag
_atom_type_scat_source
C C 0.0181 0.0091 'International Tables Vol C Tables 4.2.6.8 and 6.1.1.4'
H H 0.0000 0.0000 'International Tables Vol C Tables 4.2.6.8 and 6.1.1.4'
O O 0.0492 0.0322 'International Tables Vol C Tables 4.2.6.8 and 6.1.1.4'
Si Si 0.2541 0.3302 'International Tables Vol C Tables 4.2.6.8 and 6.1.1.4'

loop_
_geom_angle_atom_site_label_1
_geom_angle_atom_site_label_2
_geom_angle_atom_site_label_3
_geom_angle
C16 Si1 C1 110.74(6)
C16 Si1 C18 110.55(6)
C16 Si1 C20 110.34(6)
C18 Si1 C1 107.66(6)
C20 Si1 C1 109.16(6)
C20 Si1 C18 108.30(6)
C1 O1 H1 109.5
O1 C1 Si1 103.96(8)
O1 C1 C2 111.31(10)
O1 C1 C5 112.55(11)
C2 C1 Si1 119.02(9)
C5 C1 Si1 109.78(9)
C5 C1 C2 100.50(10)
C1 C2 H2 105.0
C3 C2 C1 104.62(10)
C3 C2 H2 105.0
C6 C2 C1 117.99(10)
C6 C2 H2 105.0
C6 C2 C3 117.76(12)
C2 C3 H3A 111.4
C2 C3 H3B 111.4
H3A C3 H3B 109.3
C4 C3 C2 101.72(12)
C4 C3 H3A 111.4
C4 C3 H3B 111.4
C3 C4 H4 124.1
C5 C4 C3 111.75(12)
C5 C4 H4 124.1
C1 C5 H5 123.7
C4 C5 C1 112.58(12)
C4 C5 H5 123.7
C7 C6 C2 123.63(12)
C7 C6 C15 117.95(12)
C15 C6 C2 118.38(12)
C6 C7 H7 118.9
C6 C7 C8 122.26(12)
C8 C7 H7 118.9
C7 C8 C13 119.15(12)
C9 C8 C7 121.74(12)
C9 C8 C13 119.11(12)
C8 C9 H9 119.6
C10 C9 C8 120.79(13)
C10 C9 H9 119.6
C9 C10 H10 119.9
C9 C10 C11 120.16(14)
C11 C10 H10 119.9
C10 C11 H11 119.8
C12 C11 C10 120.44(14)
C12 C11 H11 119.8
C11 C12 H12 119.5
C11 C12 C13 120.92(14)
C13 C12 H12 119.5
C12 C13 C8 118.58(13)
C12 C13 C14 123.36(13)
C14 C13 C8 118.05(12)
C13 C14 H14 119.4
C15 C14 C13 121.11(12)
C15 C14 H14 119.4
C6 C15 H15 119.3
C14 C15 C6 121.45(13)
C14 C15 H15 119.3
Si1 C16 H16A 108.4
Si1 C16 H16B 108.4
H16A C16 H16B 107.4
C17 C16 Si1 115.68(10)
C17 C16 H16A 108.4
C17 C16 H16B 108.4
C16 C17 H17A 109.5
C16 C17 H17B 109.5
C16 C17 H17C 109.5
H17A C17 H17B 109.5
H17A C17 H17C 109.5
H17B C17 H17C 109.5
Si1 C18 H18A 108.0
Si1 C18 H18B 108.0
H18A C18 H18B 107.3
C19 C18 Si1 117.01(10)
C19 C18 H18A 108.0
C19 C18 H18B 108.0
C18 C19 H19A 109.5
C18 C19 H19B 109.5
C18 C19 H19C 109.5
H19A C19 H19B 109.5
H19A C19 H19C 109.5
H19B C19 H19C 109.5
Si1 C20 H20A 108.7
Si1 C20 H20B 108.7
H20A C20 H20B 107.6
C21 C20 Si1 114.29(9)
C21 C20 H20A 108.7
C21 C20 H20B 108.7
C20 C21 H21A 109.5
C20 C21 H21B 109.5
C20 C21 H21C 109.5
H21A C21 H21B 109.5
H21A C21 H21C 109.5
H21B C21 H21C 109.5

loop_
_geom_bond_atom_site_label_1
_geom_bond_atom_site_label_2
_geom_bond_distance
Si1 C1 1.9290(13)
Si1 C16 1.8765(13)
Si1 C18 1.8802(14)
Si1 C20 1.8770(13)
O1 H1 0.8400
O1 C1 1.4532(15)
C1 C2 1.5634(18)
C1 C5 1.5105(18)
C2 H2 1.0000
C2 C3 1.5400(18)
C2 C6 1.5132(18)
C3 H3A 0.9900
C3 H3B 0.9900
C3 C4 1.505(2)
C4 H4 0.9500
C4 C5 1.319(2)
C5 H5 0.9500
C6 C7 1.3680(19)
C6 C15 1.4283(18)
C7 H7 0.9500
C7 C8 1.4191(19)
C8 C9 1.414(2)
C8 C13 1.4238(18)
C9 H9 0.9500
C9 C10 1.367(2)
C10 H10 0.9500
C10 C11 1.412(2)
C11 H11 0.9500
C11 C12 1.364(2)
C12 H12 0.9500
C12 C13 1.4165(19)
C13 C14 1.419(2)
C14 H14 0.9500
C14 C15 1.3653(19)
C15 H15 0.9500
C16 H16A 0.9900
C16 H16B 0.9900
C16 C17 1.5281(19)
C17 H17A 0.9800
C17 H17B 0.9800
C17 H17C 0.9800
C18 H18A 0.9900
C18 H18B 0.9900
C18 C19 1.534(2)
C19 H19A 0.9800
C19 H19B 0.9800
C19 H19C 0.9800
C20 H20A 0.9900
C20 H20B 0.9900
C20 C21 1.5348(19)
C21 H21A 0.9800
C21 H21B 0.9800
C21 H21C 0.9800

loop_
_geom_torsion_atom_site_label_1
_geom_torsion_atom_site_label_2
_geom_torsion_atom_site_label_3
_geom_torsion_atom_site_label_4
_geom_torsion
Si1 C1 C2 C3 -91.98(11)
Si1 C1 C2 C6 41.15(15)
Si1 C1 C5 C4 108.59(12)
O1 C1 C2 C3 147.18(11)
O1 C1 C2 C6 -79.68(14)
O1 C1 C5 C4 -136.14(13)
C1 Si1 C16 C17 -152.54(10)
C1 Si1 C18 C19 60.73(13)
C1 Si1 C20 C21 176.91(10)
C1 C2 C3 C4 -28.21(13)
C1 C2 C6 C7 -119.12(14)
C1 C2 C6 C15 63.27(15)
C2 C1 C5 C4 -17.64(15)
C2 C3 C4 C5 18.46(16)
C2 C6 C7 C8 -178.57(12)
C2 C6 C15 C14 179.61(12)
C3 C2 C6 C7 7.95(18)
C3 C2 C6 C15 -169.66(11)
C3 C4 C5 C1 -0.30(17)
C5 C1 C2 C3 27.78(13)
C5 C1 C2 C6 160.92(11)
C6 C2 C3 C4 -161.47(11)
C6 C7 C8 C9 179.27(12)
C6 C7 C8 C13 -0.57(19)
C7 C6 C15 C14 1.87(19)
C7 C8 C9 C10 179.16(13)
C7 C8 C13 C12 -179.57(12)
C7 C8 C13 C14 1.24(18)
C8 C9 C10 C11 0.6(2)
C8 C13 C14 C15 -0.36(19)
C9 C8 C13 C12 0.58(18)
C9 C8 C13 C14 -178.61(12)
C9 C10 C11 C12 0.2(2)
C10 C11 C12 C13 -0.6(2)
C11 C12 C13 C8 0.2(2)
C11 C12 C13 C14 179.36(13)
C12 C13 C14 C15 -179.51(13)
C13 C8 C9 C10 -1.0(2)
C13 C14 C15 C6 -1.2(2)
C15 C6 C7 C8 -0.96(18)
C16 Si1 C1 O1 52.16(10)
C16 Si1 C1 C2 -72.33(11)
C16 Si1 C1 C5 172.77(9)
C16 Si1 C18 C19 -60.36(13)
C16 Si1 C20 C21 -61.17(12)
C18 Si1 C1 O1 -68.81(9)
C18 Si1 C1 C2 166.71(10)
C18 Si1 C1 C5 51.80(11)
C18 Si1 C16 C17 -33.30(13)
C18 Si1 C20 C21 59.96(12)
C20 Si1 C1 O1 173.84(8)
C20 Si1 C1 C2 49.35(11)
C20 Si1 C1 C5 -65.55(10)
C20 Si1 C16 C17 86.47(12)
C20 Si1 C18 C19 178.64(11)
